data_4074830
loop_
_publ_author_name
'Landis, Clark R.'
'Nelson, Ryan C.'
'Jin, Wiechang'
'Bowman, Amanda C.'

_publ_section_title
;
 Synthesis, Characterization, and Transition-Metal Complexes of
 3,4-Diazaphospholanes
;
_journal_coden_ASTM ORGND7
_journal_issue 6
_journal_name_full Organometallics
_journal_page_first 1377
_journal_page_last 1391
_journal_paper_doi 10.1021/om050922g
_journal_volume 25
_journal_year 2006
_chemical_formula_sum 'C105 H82 Cl12 N8 O8 P4 Rh2'
_chemical_formula_weight 2338.89
_space_group_IT_number 14
_symmetry_cell_setting monoclinic
_symmetry_space_group_name_Hall '-P 2ybc'
_symmetry_space_group_name_H-M 'P 1 21/c 1'
_atom_sites_solution_hydrogens geom
_atom_sites_solution_primary direct
_atom_sites_solution_secondary difmap
_audit_creation_method SHELXL-97
_cell_angle_alpha 90.00
_cell_angle_beta 101.197(2)
_cell_angle_gamma 90.00
_cell_formula_units_Z 4
_cell_length_a 25.768(2)
_cell_length_b 13.8071(12)
_cell_length_c 33.211(3)
_cell_measurement_temperature 173(2)
_cell_volume 11590.9(17)
_computing_cell_refinement 'Bruker SMART'
_computing_data_collection 'Bruker SMART'
_computing_data_reduction 'Bruker SHELXTL'
_computing_molecular_graphics 'Bruker SHELXTL'
_computing_publication_material 'Bruker SHELXTL'
_computing_structure_refinement 'SHELXL-97 (Sheldrick, 1997)'
_computing_structure_solution 'SHELXS-97 (Sheldrick, 1990)'
_diffrn_ambient_temperature 173(2)
_diffrn_measured_fraction_theta_full 0.998
_diffrn_measured_fraction_theta_max 0.998
_diffrn_measurement_device_type 'CCD area detector'
_diffrn_measurement_method 'phi and omega scans'
_diffrn_radiation_monochromator graphite
_diffrn_radiation_source 'fine-focus sealed tube'
_diffrn_radiation_type MoK\a
_diffrn_radiation_wavelength 0.71073
_diffrn_reflns_av_R_equivalents 0.0000
_diffrn_reflns_av_sigmaI/netI 0.0848
_diffrn_reflns_limit_h_max 30
_diffrn_reflns_limit_h_min -30
_diffrn_reflns_limit_k_max 16
_diffrn_reflns_limit_k_min 0
_diffrn_reflns_limit_l_max 39
_diffrn_reflns_limit_l_min 0
_diffrn_reflns_number 20388
_diffrn_reflns_theta_full 25.00
_diffrn_reflns_theta_max 25.00
_diffrn_reflns_theta_min 1.93
_exptl_absorpt_coefficient_mu 0.671
_exptl_absorpt_correction_T_max 0.8776
_exptl_absorpt_correction_T_min 0.7523
_exptl_absorpt_correction_type none
_exptl_crystal_density_diffrn 1.340
_exptl_crystal_density_method 'not measured'
_exptl_crystal_F_000 4744
_exptl_crystal_size_max 0.45
_exptl_crystal_size_mid 0.33
_exptl_crystal_size_min 0.20
_refine_diff_density_max 1.558
_refine_diff_density_min -1.193
_refine_diff_density_rms 0.107
_refine_ls_extinction_method none
_refine_ls_goodness_of_fit_ref 0.988
_refine_ls_hydrogen_treatment mixed
_refine_ls_matrix_type fullcycle
_refine_ls_number_parameters 1099
_refine_ls_number_reflns 20388
_refine_ls_number_restraints 64
_refine_ls_restrained_S_all 1.029
_refine_ls_R_factor_all 0.1111
_refine_ls_R_factor_gt 0.0643
_refine_ls_shift/su_max 0.001
_refine_ls_shift/su_mean 0.000
_refine_ls_structure_factor_coef Fsqd
_refine_ls_weighting_details 'calc w=1/[\s^2^(Fo^2^)+(0.0900P)^2^+0.0000P] where P=(Fo^2^+2Fc^2^)/3'
_refine_ls_weighting_scheme calc
_refine_ls_wR_factor_gt 0.1586
_refine_ls_wR_factor_ref 0.1716
_reflns_number_gt 11088
_reflns_number_total 20388
_reflns_threshold_expression >2sigma(I)
_cod_data_source_file om050922gsi20051024_021932.cif
_cod_data_source_block lan06
_cod_depositor_comments
;
The following automatic conversions were performed:

'_symmetry_cell_setting' value 'Monoclinic' changed to 'monoclinic'
according to /home/saulius/struct/CIF-dictionaries/cif_core.dic
dictionary named 'cif_core.dic' version 2.4.1 from 2010-06-29.

Automatic conversion script
Id: cif_fix_values 1715 2011-07-08 13:25:40Z adriana 
;
_cod_original_cell_volume 11591.1(17)
_cod_original_sg_symbol_H-M P2(1)/c
_cod_database_code 4074830

loop_
_symmetry_equiv_pos_as_xyz
'x, y, z'
'-x, y+1/2, -z+1/2'
'-x, -y, -z'
'x, -y-1/2, z-1/2'

loop_
_atom_site_label
_atom_site_type_symbol
_atom_site_fract_x
_atom_site_fract_y
_atom_site_fract_z
_atom_site_U_iso_or_equiv
_atom_site_adp_type
_atom_site_occupancy
_atom_site_symmetry_multiplicity
_atom_site_calc_flag
_atom_site_refinement_flags
Rh1 Rh 0.198186(15) 0.46442(3) 0.329432(11) 0.02714(12) Uani 1 1 d .
Rh2 Rh 0.313311(15) 0.53412(3) 0.397188(11) 0.02753(12) Uani 1 1 d .
Cl1 Cl 0.29144(5) 0.45352(12) 0.33280(4) 0.0433(4) Uani 1 1 d .
Cl2 Cl 0.22070(5) 0.52472(12) 0.39803(4) 0.0439(4) Uani 1 1 d .
P1 P 0.18040(5) 0.41596(11) 0.26687(4) 0.0313(3) Uani 1 1 d .
P2 P 0.11396(5) 0.46372(11) 0.32559(4) 0.0264(3) Uani 1 1 d .
P3 P 0.39719(5) 0.53875(11) 0.39951(4) 0.0263(3) Uani 1 1 d .
P4 P 0.33056(5) 0.60948(11) 0.45455(4) 0.0311(4) Uani 1 1 d .
O1 O 0.26671(15) 0.1670(3) 0.21793(12) 0.0515(11) Uani 1 1 d .
O2 O 0.1929(2) 0.4919(4) 0.13929(12) 0.0748(15) Uani 1 1 d .
O5 O 0.47443(15) 0.6668(3) 0.29852(11) 0.0515(11) Uani 1 1 d .
O6 O 0.53518(15) 0.3499(3) 0.38846(11) 0.0485(11) Uani 1 1 d .
N1 N 0.22203(19) 0.3077(3) 0.21465(13) 0.0396(12) Uani 1 1 d .
N2 N 0.20579(19) 0.3968(4) 0.19476(12) 0.0419(12) Uani 1 1 d .
N5 N 0.46702(17) 0.5634(3) 0.34969(12) 0.0341(11) Uani 1 1 d .
N6 N 0.48104(16) 0.4774(3) 0.37160(12) 0.0324(11) Uani 1 1 d .
C1 C 0.1101(2) 0.4038(4) 0.24750(15) 0.0344(13) Uani 1 1 d .
C2 C 0.0875(2) 0.3790(4) 0.20699(17) 0.0483(16) Uani 1 1 d .
H2 H 0.1092 0.3687 0.1873 0.058 Uiso 1 1 calc R
C3 C 0.0321(2) 0.3697(5) 0.19584(17) 0.0504(17) Uani 1 1 d .
H3 H 0.0161 0.3552 0.1683 0.060 Uiso 1 1 calc R
C4 C 0.0014(2) 0.3817(4) 0.22513(17) 0.0430(15) Uani 1 1 d .
H4 H -0.0357 0.3716 0.2177 0.052 Uiso 1 1 calc R
C5 C 0.0230(2) 0.4081(4) 0.26472(17) 0.0415(15) Uani 1 1 d .
H5 H 0.0011 0.4184 0.2842 0.050 Uiso 1 1 calc R
C6 C 0.07857(19) 0.4195(4) 0.27594(15) 0.0296(12) Uani 1 1 d .
C7 C 0.2128(2) 0.3001(4) 0.25684(14) 0.0343(14) Uani 1 1 d .
H7 H 0.2480 0.2971 0.2758 0.041 Uiso 1 1 calc R
C8 C 0.1814(2) 0.2148(4) 0.26545(15) 0.0336(13) Uani 1 1 d .
C9 C 0.1837(2) 0.1882(5) 0.30615(16) 0.0479(16) Uani 1 1 d .
H9 H 0.2069 0.2220 0.3272 0.058 Uiso 1 1 calc R
C10 C 0.1529(3) 0.1133(5) 0.3167(2) 0.067(2) Uani 1 1 d .
H10 H 0.1546 0.0963 0.3447 0.081 Uiso 1 1 calc R
C11 C 0.1201(3) 0.0644(6) 0.2859(2) 0.075(2) Uani 1 1 d .
H11 H 0.0991 0.0124 0.2926 0.090 Uiso 1 1 calc R
C12 C 0.1170(3) 0.0896(6) 0.2456(2) 0.066(2) Uani 1 1 d .
H12 H 0.0938 0.0555 0.2247 0.079 Uiso 1 1 calc R
C13 C 0.1472(2) 0.1631(5) 0.23547(19) 0.0473(16) Uani 1 1 d .
H13 H 0.1449 0.1794 0.2074 0.057 Uiso 1 1 calc R
C14 C 0.2470(2) 0.2365(5) 0.19753(18) 0.0447(16) Uani 1 1 d .
C15 C 0.2469(2) 0.2501(5) 0.15285(16) 0.0439(16) Uani 1 1 d .
C16 C 0.2669(2) 0.1758(5) 0.13184(19) 0.0562(19) Uani 1 1 d .
H16 H 0.2819 0.1193 0.1458 0.067 Uiso 1 1 calc R
C17 C 0.2643(2) 0.1866(6) 0.09012(19) 0.068(2) Uani 1 1 d .
H17 H 0.2774 0.1362 0.0753 0.082 Uiso 1 1 calc R
C18 C 0.2438(3) 0.2664(7) 0.06996(19) 0.077(3) Uani 1 1 d .
H18 H 0.2424 0.2712 0.0412 0.093 Uiso 1 1 calc R
C19 C 0.2248(3) 0.3413(6) 0.09015(18) 0.072(2) Uani 1 1 d .
H19 H 0.2113 0.3981 0.0757 0.087 Uiso 1 1 calc R
C20 C 0.2255(2) 0.3328(5) 0.13228(16) 0.0489(17) Uani 1 1 d .
C21 C 0.2072(3) 0.4128(5) 0.15446(16) 0.0503(17) Uani 1 1 d .
C22 C 0.2034(2) 0.4764(4) 0.22352(15) 0.0383(14) Uani 1 1 d .
H22 H 0.1753 0.5226 0.2104 0.046 Uiso 1 1 calc R
C23 C 0.2546(2) 0.5315(4) 0.23459(14) 0.0352(14) Uani 1 1 d .
C24 C 0.3031(2) 0.4931(4) 0.23067(16) 0.0431(15) Uani 1 1 d .
H24 H 0.3050 0.4287 0.2211 0.052 Uiso 1 1 calc R
C25 C 0.3486(2) 0.5474(5) 0.24050(16) 0.0488(17) Uani 1 1 d .
H25 H 0.3814 0.5207 0.2370 0.059 Uiso 1 1 calc R
C26 C 0.3467(3) 0.6409(5) 0.25545(18) 0.0533(18) Uani 1 1 d .
H26 H 0.3780 0.6787 0.2621 0.064 Uiso 1 1 calc R
C27 C 0.2990(3) 0.6782(5) 0.26045(17) 0.0523(17) Uani 1 1 d .
H27 H 0.2974 0.7416 0.2712 0.063 Uiso 1 1 calc R
C28 C 0.2534(2) 0.6242(4) 0.24993(16) 0.0409(15) Uani 1 1 d .
H28 H 0.2207 0.6512 0.2533 0.049 Uiso 1 1 calc R
C29 C 0.08343(19) 0.5847(4) 0.33307(14) 0.0296(12) Uani 1 1 d .
H29 H 0.1084 0.6221 0.3542 0.035 Uiso 1 1 calc R
C30 C 0.0735(2) 0.6410(4) 0.29387(16) 0.0352(14) Uani 1 1 d .
C31 C 0.1169(2) 0.6873(5) 0.28325(18) 0.0499(17) Uani 1 1 d .
H31 H 0.1496 0.6912 0.3021 0.060 Uiso 1 1 calc R
C32 C 0.1108(3) 0.7286(6) 0.2435(2) 0.081(3) Uani 1 1 d .
H32 H 0.1402 0.7594 0.2356 0.098 Uiso 1 1 calc R
C33 C 0.0638(3) 0.7252(6) 0.2166(2) 0.081(3) Uani 1 1 d .
H33 H 0.0606 0.7541 0.1902 0.098 Uiso 1 1 calc R
C34 C 0.0218(3) 0.6808(5) 0.22715(19) 0.066(2) Uani 1 1 d .
H34 H -0.0108 0.6779 0.2081 0.079 Uiso 1 1 calc R
C35 C 0.0258(2) 0.6393(4) 0.26585(17) 0.0466(16) Uani 1 1 d .
H35 H -0.0043 0.6096 0.2732 0.056 Uiso 1 1 calc R
O3 O 0.02171(15) 0.7161(3) 0.36456(11) 0.0448(10) Uani 1 1 d .
O4 O -0.01791(15) 0.3399(3) 0.37775(13) 0.0549(12) Uani 1 1 d .
N3 N 0.03589(16) 0.5608(3) 0.34959(12) 0.0337(11) Uani 1 1 d .
N4 N 0.02905(16) 0.4622(3) 0.35804(13) 0.0339(11) Uani 1 1 d .
C36 C 0.0076(2) 0.6316(4) 0.36464(15) 0.0355(14) Uani 1 1 d .
C37 C -0.0418(2) 0.5978(5) 0.37656(16) 0.0441(16) Uani 1 1 d .
C38 C -0.0768(2) 0.6657(6) 0.38686(18) 0.0579(19) Uani 1 1 d .
H38 H -0.0686 0.7328 0.3866 0.070 Uiso 1 1 calc R
C39 C -0.1233(3) 0.6357(6) 0.3974(2) 0.066(2) Uani 1 1 d .
H39 H -0.1472 0.6823 0.4043 0.079 Uiso 1 1 calc R
C40 C -0.1351(3) 0.5399(7) 0.3979(2) 0.077(2) Uani 1 1 d .
H40 H -0.1673 0.5203 0.4053 0.093 Uiso 1 1 calc R
C41 C -0.1009(2) 0.4701(6) 0.3878(2) 0.063(2) Uani 1 1 d .
H41 H -0.1095 0.4032 0.3878 0.076 Uiso 1 1 calc R
C42 C -0.0536(2) 0.5012(5) 0.37743(16) 0.0410(15) Uani 1 1 d .
C43 C -0.0146(2) 0.4269(5) 0.37120(16) 0.0413(15) Uani 1 1 d .
C44 C 0.07831(19) 0.4055(4) 0.36340(15) 0.0325(13) Uani 1 1 d .
H44 H 0.0696 0.3370 0.3548 0.039 Uiso 1 1 calc R
C45 C 0.1092(2) 0.4063(4) 0.40720(16) 0.0355(14) Uani 1 1 d .
C46 C 0.1424(2) 0.3288(5) 0.42053(18) 0.0492(16) Uani 1 1 d .
H46 H 0.1444 0.2753 0.4029 0.059 Uiso 1 1 calc R
C47 C 0.1729(3) 0.3307(5) 0.4602(2) 0.064(2) Uani 1 1 d .
H47 H 0.1970 0.2795 0.4690 0.077 Uiso 1 1 calc R
C48 C 0.1685(2) 0.4050(5) 0.48652(19) 0.0595(19) Uani 1 1 d .
H48 H 0.1885 0.4040 0.5138 0.071 Uiso 1 1 calc R
C49 C 0.1351(2) 0.4814(5) 0.47332(17) 0.0534(18) Uani 1 1 d .
H49 H 0.1323 0.5337 0.4914 0.064 Uiso 1 1 calc R
C50 C 0.1056(2) 0.4819(5) 0.43386(17) 0.0466(16) Uani 1 1 d .
H50 H 0.0827 0.5348 0.4249 0.056 Uiso 1 1 calc R
C51 C 0.43316(19) 0.5895(4) 0.44762(15) 0.0308(13) Uani 1 1 d .
C52 C 0.48855(19) 0.5954(4) 0.45922(15) 0.0345(14) Uani 1 1 d .
H52 H 0.5105 0.5679 0.4423 0.041 Uiso 1 1 calc R
C53 C 0.5108(2) 0.6412(4) 0.49519(15) 0.0393(15) Uani 1 1 d .
H53 H 0.5482 0.6453 0.5030 0.047 Uiso 1 1 calc R
C54 C 0.4792(2) 0.6813(4) 0.52011(15) 0.0389(14) Uani 1 1 d .
H54 H 0.4949 0.7162 0.5440 0.047 Uiso 1 1 calc R
C55 C 0.4247(2) 0.6707(4) 0.51029(14) 0.0352(14) Uani 1 1 d .
H55 H 0.4033 0.6950 0.5283 0.042 Uiso 1 1 calc R
C56 C 0.40147(19) 0.6246(4) 0.47404(14) 0.0309(13) Uani 1 1 d .
C57 C 0.41867(19) 0.6106(4) 0.35791(14) 0.0308(13) Uani 1 1 d .
H57 H 0.3906 0.6051 0.3326 0.037 Uiso 1 1 calc R
C58 C 0.4251(2) 0.7165(4) 0.36931(15) 0.0369(14) Uani 1 1 d .
C59 C 0.3810(2) 0.7746(5) 0.36344(18) 0.0491(16) Uani 1 1 d .
H59 H 0.3475 0.7486 0.3511 0.059 Uiso 1 1 calc R
C60 C 0.3850(3) 0.8710(5) 0.3755(2) 0.069(2) Uani 1 1 d .
H60 H 0.3542 0.9105 0.3710 0.083 Uiso 1 1 calc R
C61 C 0.4327(3) 0.9103(6) 0.3937(2) 0.079(2) Uani 1 1 d .
H61 H 0.4351 0.9761 0.4021 0.094 Uiso 1 1 calc R
C62 C 0.4766(3) 0.8533(6) 0.3995(2) 0.071(2) Uani 1 1 d .
H62 H 0.5099 0.8800 0.4120 0.085 Uiso 1 1 calc R
C63 C 0.4737(2) 0.7564(5) 0.38751(17) 0.0503(17) Uani 1 1 d .
H63 H 0.5047 0.7176 0.3917 0.060 Uiso 1 1 calc R
C64 C 0.4924(2) 0.5964(5) 0.31945(16) 0.0452(16) Uani 1 1 d .
C65 C 0.5413(2) 0.5459(5) 0.31667(16) 0.0470(17) Uani 1 1 d .
C66 C 0.5720(2) 0.5821(6) 0.28934(19) 0.073(2) Uani 1 1 d .
H66 H 0.5612 0.6381 0.2733 0.087 Uiso 1 1 calc R
C67 C 0.6178(3) 0.5348(7) 0.2864(2) 0.083(3) Uani 1 1 d .
H67 H 0.6387 0.5579 0.2678 0.099 Uiso 1 1 calc R
C68 C 0.6341(3) 0.4535(7) 0.3101(2) 0.091(3) Uani 1 1 d .
H68 H 0.6663 0.4226 0.3075 0.109 Uiso 1 1 calc R
C69 C 0.6049(2) 0.4164(6) 0.33732(18) 0.061(2) Uani 1 1 d .
H69 H 0.6165 0.3610 0.3535 0.073 Uiso 1 1 calc R
C70 C 0.5576(2) 0.4630(5) 0.34022(16) 0.0446(16) Uani 1 1 d .
C71 C 0.5249(2) 0.4243(4) 0.36903(15) 0.0359(14) Uani 1 1 d .
C72 C 0.43936(19) 0.4342(4) 0.39026(15) 0.0314(13) Uani 1 1 d .
H72 H 0.4564 0.4071 0.4176 0.038 Uiso 1 1 calc R
C73 C 0.4095(2) 0.3534(4) 0.36544(16) 0.0362(14) Uani 1 1 d .
C74 C 0.3854(2) 0.2837(5) 0.3846(2) 0.0552(18) Uani 1 1 d .
H74 H 0.3885 0.2856 0.4136 0.066 Uiso 1 1 calc R
C75 C 0.3560(3) 0.2096(6) 0.3620(3) 0.080(2) Uani 1 1 d .
H75 H 0.3395 0.1612 0.3755 0.095 Uiso 1 1 calc R
C76 C 0.3512(3) 0.2076(6) 0.3199(3) 0.080(2) Uani 1 1 d .
H76 H 0.3306 0.1586 0.3043 0.096 Uiso 1 1 calc R
C77 C 0.3758(3) 0.2756(5) 0.3009(2) 0.063(2) Uani 1 1 d .
H77 H 0.3730 0.2732 0.2720 0.075 Uiso 1 1 calc R
C78 C 0.4049(2) 0.3483(5) 0.32322(17) 0.0473(16) Uani 1 1 d .
H78 H 0.4219 0.3954 0.3095 0.057 Uiso 1 1 calc R
C79 C 0.3048(2) 0.7310(4) 0.46325(17) 0.0443(15) Uani 1 1 d .
H79 H 0.3305 0.7818 0.4584 0.053 Uiso 1 1 calc R
C80 C 0.2497(2) 0.7542(4) 0.43845(17) 0.0420(15) Uani 1 1 d .
C81 C 0.2038(2) 0.7418(5) 0.4529(2) 0.0565(18) Uani 1 1 d .
H81 H 0.2057 0.7177 0.4799 0.068 Uiso 1 1 calc R
C82 C 0.1551(3) 0.7631(5) 0.4296(2) 0.068(2) Uani 1 1 d .
H82 H 0.1240 0.7544 0.4406 0.081 Uiso 1 1 calc R
C83 C 0.1515(3) 0.7974(5) 0.3898(2) 0.072(2) Uani 1 1 d .
H83 H 0.1180 0.8119 0.3733 0.087 Uiso 1 1 calc R
C84 C 0.1971(3) 0.8101(5) 0.3748(2) 0.072(2) Uani 1 1 d .
H84 H 0.1950 0.8331 0.3476 0.086 Uiso 1 1 calc R
C85 C 0.2462(3) 0.7899(5) 0.3988(2) 0.0596(19) Uani 1 1 d .
H85 H 0.2774 0.8005 0.3882 0.072 Uiso 1 1 calc R
O7 O 0.31871(18) 0.8902(3) 0.51424(16) 0.107(2) Uani 1 1 d D
O8 O 0.26133(17) 0.5523(3) 0.56798(12) 0.0843(19) Uani 1 1 d D
N7 N 0.30072(15) 0.7298(3) 0.50723(13) 0.0551(15) Uani 1 1 d D
N8 N 0.29553(17) 0.6387(3) 0.52518(10) 0.0501(14) Uani 1 1 d D
C86 C 0.3051(2) 0.8161(3) 0.52795(12) 0.074(2) Uani 1 1 d DU
C87 C 0.29388(15) 0.7970(2) 0.56898(10) 0.085(3) Uani 1 1 d GDU
C88 C 0.3033(2) 0.8819(3) 0.59174(14) 0.129(4) Uani 1 1 d GDU
H88 H 0.3157 0.9379 0.5800 0.154 Uiso 1 1 calc R
C89 C 0.29445(18) 0.8848(3) 0.63171(13) 0.137(4) Uani 1 1 d GDU
H89 H 0.3009 0.9428 0.6473 0.164 Uiso 1 1 calc R
C90 C 0.27623(18) 0.8028(4) 0.64891(9) 0.108(3) Uani 1 1 d GDU
H90 H 0.2702 0.8048 0.6762 0.129 Uiso 1 1 calc R
C91 C 0.26684(18) 0.7179(3) 0.62614(9) 0.107(3) Uani 1 1 d GDU
H91 H 0.2544 0.6619 0.6379 0.128 Uiso 1 1 calc R
C92 C 0.27567(11) 0.7150(3) 0.58618(7) 0.086(3) Uani 1 1 d GDU
C93 C 0.27298(13) 0.6331(2) 0.55965(8) 0.065(2) Uani 1 1 d GDU
C94 C 0.30380(18) 0.5574(3) 0.49428(11) 0.0424(16) Uani 1 1 d G
H94 H 0.2673 0.5366 0.4810 0.051 Uiso 1 1 calc R
C95 C 0.3285(2) 0.4700(5) 0.51586(15) 0.0381(14) Uani 1 1 d .
C96 C 0.3195(2) 0.3834(5) 0.49502(17) 0.0458(16) Uani 1 1 d .
H96 H 0.2960 0.3821 0.4692 0.055 Uiso 1 1 calc R
C97 C 0.3439(2) 0.2983(5) 0.51066(18) 0.0525(17) Uani 1 1 d .
H97 H 0.3378 0.2397 0.4955 0.063 Uiso 1 1 calc R
C98 C 0.3777(2) 0.2999(5) 0.54892(18) 0.0510(17) Uani 1 1 d .
H98 H 0.3935 0.2416 0.5605 0.061 Uiso 1 1 calc R
C99 C 0.3878(2) 0.3841(5) 0.56951(17) 0.0529(18) Uani 1 1 d .
H99 H 0.4113 0.3848 0.5954 0.063 Uiso 1 1 calc R
C100 C 0.3639(2) 0.4713(5) 0.55323(16) 0.0455(16) Uani 1 1 d .
H100 H 0.3720 0.5305 0.5677 0.055 Uiso 1 1 calc R

loop_
_atom_site_aniso_label
_atom_site_aniso_U_11
_atom_site_aniso_U_22
_atom_site_aniso_U_33
_atom_site_aniso_U_23
_atom_site_aniso_U_13
_atom_site_aniso_U_12
Rh1 0.0201(2) 0.0433(3) 0.0182(2) -0.00515(19) 0.00426(16) 0.0026(2)
Rh2 0.0186(2) 0.0497(3) 0.01540(19) -0.00364(19) 0.00598(15) -0.0012(2)
Cl1 0.0230(7) 0.0842(12) 0.0230(6) -0.0187(7) 0.0049(5) 0.0052(8)
Cl2 0.0222(7) 0.0849(12) 0.0265(7) -0.0228(7) 0.0096(5) -0.0092(8)
P1 0.0264(7) 0.0480(10) 0.0192(7) -0.0058(6) 0.0034(6) 0.0051(7)
P2 0.0217(7) 0.0350(9) 0.0219(6) -0.0027(6) 0.0030(5) 0.0011(7)
P3 0.0196(7) 0.0448(9) 0.0158(6) -0.0020(6) 0.0068(5) -0.0003(7)
P4 0.0189(7) 0.0549(10) 0.0204(7) -0.0052(7) 0.0064(5) -0.0020(7)
O1 0.036(2) 0.073(3) 0.051(3) -0.017(2) 0.022(2) 0.005(2)
O2 0.117(4) 0.086(4) 0.023(2) 0.000(2) 0.017(2) -0.022(3)
O5 0.044(2) 0.081(3) 0.034(2) 0.018(2) 0.0189(19) 0.002(2)
O6 0.039(2) 0.076(3) 0.034(2) 0.005(2) 0.0133(18) 0.023(2)
N1 0.053(3) 0.043(3) 0.029(2) -0.010(2) 0.022(2) -0.002(3)
N2 0.055(3) 0.054(3) 0.019(2) -0.004(2) 0.013(2) 0.000(3)
N5 0.036(3) 0.046(3) 0.025(2) 0.004(2) 0.015(2) 0.006(2)
N6 0.025(2) 0.053(3) 0.022(2) 0.004(2) 0.0107(18) 0.005(2)
C1 0.039(3) 0.033(3) 0.029(3) -0.001(3) 0.000(2) 0.005(3)
C2 0.045(4) 0.061(4) 0.034(3) -0.009(3) -0.003(3) 0.007(3)
C3 0.049(4) 0.064(5) 0.031(3) -0.007(3) -0.012(3) 0.001(3)
C4 0.034(3) 0.040(4) 0.049(4) -0.005(3) -0.007(3) -0.001(3)
C5 0.032(3) 0.049(4) 0.043(3) -0.007(3) 0.007(3) 0.000(3)
C6 0.024(3) 0.035(3) 0.028(3) -0.003(2) 0.001(2) 0.001(3)
C7 0.029(3) 0.058(4) 0.017(2) -0.004(3) 0.007(2) -0.002(3)
C8 0.024(3) 0.044(4) 0.036(3) -0.007(3) 0.012(2) 0.008(3)
C9 0.054(4) 0.064(5) 0.029(3) -0.003(3) 0.015(3) 0.002(3)
C10 0.075(5) 0.077(6) 0.058(4) 0.017(4) 0.036(4) -0.004(4)
C11 0.059(5) 0.076(6) 0.098(6) -0.005(5) 0.033(5) -0.029(4)
C12 0.040(4) 0.096(6) 0.064(5) -0.017(4) 0.013(3) -0.011(4)
C13 0.027(3) 0.062(5) 0.052(4) -0.007(3) 0.006(3) -0.005(3)
C14 0.030(3) 0.063(4) 0.047(3) -0.012(3) 0.019(3) -0.004(3)
C15 0.036(3) 0.068(5) 0.034(3) -0.026(3) 0.023(3) -0.020(3)
C16 0.028(3) 0.088(5) 0.056(4) -0.029(4) 0.018(3) -0.017(3)
C17 0.033(4) 0.130(7) 0.046(4) -0.045(4) 0.019(3) -0.016(4)
C18 0.054(5) 0.153(8) 0.033(4) -0.041(4) 0.025(3) -0.043(5)
C19 0.068(5) 0.121(7) 0.032(4) -0.025(4) 0.020(3) -0.047(5)
C20 0.053(4) 0.072(5) 0.026(3) -0.020(3) 0.019(3) -0.030(4)
C21 0.073(5) 0.058(4) 0.022(3) 0.001(3) 0.014(3) -0.023(4)
C22 0.048(4) 0.047(4) 0.019(3) -0.001(3) 0.005(2) 0.003(3)
C23 0.043(3) 0.051(4) 0.013(2) 0.005(3) 0.009(2) 0.000(3)
C24 0.061(4) 0.046(4) 0.025(3) 0.005(3) 0.014(3) 0.001(3)
C25 0.041(4) 0.076(5) 0.030(3) 0.011(3) 0.008(3) -0.004(4)
C26 0.051(4) 0.066(5) 0.040(4) 0.012(3) 0.000(3) -0.019(4)
C27 0.066(5) 0.051(4) 0.034(3) 0.004(3) -0.003(3) 0.001(4)
C28 0.044(4) 0.045(4) 0.031(3) 0.004(3) 0.000(3) 0.006(3)
C29 0.025(3) 0.042(4) 0.023(3) -0.004(2) 0.006(2) 0.007(3)
C30 0.036(3) 0.036(4) 0.036(3) -0.002(3) 0.012(3) 0.010(3)
C31 0.044(4) 0.060(5) 0.049(4) 0.019(3) 0.019(3) 0.016(3)
C32 0.064(5) 0.113(7) 0.080(5) 0.059(5) 0.045(4) 0.025(5)
C33 0.107(7) 0.096(6) 0.051(4) 0.034(4) 0.040(5) 0.055(6)
C34 0.077(5) 0.079(6) 0.037(4) 0.006(4) -0.002(3) 0.032(4)
C35 0.044(4) 0.048(4) 0.043(4) 0.001(3) -0.004(3) 0.012(3)
O3 0.045(2) 0.051(3) 0.042(2) 0.000(2) 0.0147(19) 0.017(2)
O4 0.034(2) 0.064(3) 0.070(3) 0.010(2) 0.018(2) -0.006(2)
N3 0.025(2) 0.047(3) 0.032(2) 0.002(2) 0.013(2) 0.010(2)
N4 0.023(2) 0.041(3) 0.039(3) 0.006(2) 0.0087(19) 0.001(2)
C36 0.031(3) 0.048(4) 0.027(3) 0.002(3) 0.005(2) 0.007(3)
C37 0.024(3) 0.074(5) 0.036(3) 0.006(3) 0.011(2) 0.010(3)
C38 0.040(4) 0.082(5) 0.054(4) 0.007(4) 0.017(3) 0.018(4)
C39 0.042(4) 0.106(6) 0.057(4) 0.011(4) 0.024(3) 0.025(4)
C40 0.031(4) 0.141(8) 0.064(5) 0.017(5) 0.020(3) 0.012(4)
C41 0.025(3) 0.097(6) 0.070(5) 0.015(4) 0.016(3) 0.005(4)
C42 0.024(3) 0.065(4) 0.034(3) 0.000(3) 0.007(2) 0.004(3)
C43 0.028(3) 0.060(4) 0.036(3) 0.007(3) 0.007(2) -0.003(3)
C44 0.022(3) 0.042(4) 0.034(3) 0.001(3) 0.008(2) -0.003(3)
C45 0.023(3) 0.047(4) 0.037(3) 0.011(3) 0.008(2) -0.003(3)
C46 0.050(4) 0.054(4) 0.041(3) 0.011(3) 0.004(3) 0.012(3)
C47 0.051(4) 0.079(6) 0.056(4) 0.019(4) -0.006(3) 0.022(4)
C48 0.049(4) 0.092(6) 0.035(3) 0.012(4) 0.002(3) 0.003(4)
C49 0.045(4) 0.083(5) 0.032(3) -0.003(3) 0.007(3) 0.000(4)
C50 0.040(4) 0.063(5) 0.037(3) 0.002(3) 0.007(3) 0.018(3)
C51 0.026(3) 0.042(4) 0.025(3) 0.010(3) 0.005(2) 0.001(3)
C52 0.022(3) 0.059(4) 0.024(3) 0.003(3) 0.007(2) 0.000(3)
C53 0.020(3) 0.069(4) 0.028(3) 0.001(3) 0.005(2) -0.001(3)
C54 0.037(3) 0.057(4) 0.021(3) -0.001(3) 0.000(2) -0.010(3)
C55 0.031(3) 0.054(4) 0.022(3) -0.009(3) 0.009(2) 0.000(3)
C56 0.027(3) 0.046(4) 0.022(3) 0.002(2) 0.011(2) -0.004(3)
C57 0.017(3) 0.057(4) 0.021(3) 0.004(3) 0.008(2) 0.004(3)
C58 0.033(3) 0.051(4) 0.029(3) 0.006(3) 0.011(2) -0.001(3)
C59 0.045(4) 0.053(4) 0.050(4) -0.001(3) 0.013(3) 0.009(3)
C60 0.079(5) 0.061(5) 0.072(5) 0.003(4) 0.026(4) 0.010(4)
C61 0.107(7) 0.066(6) 0.069(5) -0.005(4) 0.032(5) -0.001(5)
C62 0.088(6) 0.074(6) 0.051(4) -0.009(4) 0.015(4) -0.023(5)
C63 0.047(4) 0.061(5) 0.042(4) -0.001(3) 0.007(3) -0.007(4)
C64 0.032(3) 0.081(5) 0.025(3) 0.007(3) 0.012(2) -0.002(3)
C65 0.030(3) 0.089(5) 0.025(3) 0.001(3) 0.012(2) 0.003(3)
C66 0.036(4) 0.145(7) 0.044(4) 0.012(4) 0.025(3) 0.006(4)
C67 0.046(4) 0.153(8) 0.060(5) 0.019(5) 0.035(4) 0.008(5)
C68 0.040(4) 0.186(10) 0.057(5) 0.014(5) 0.035(4) 0.033(5)
C69 0.038(4) 0.106(6) 0.043(4) 0.009(4) 0.019(3) 0.021(4)
C70 0.026(3) 0.081(5) 0.031(3) 0.000(3) 0.015(2) 0.007(3)
C71 0.028(3) 0.061(4) 0.019(3) -0.001(3) 0.006(2) 0.011(3)
C72 0.021(3) 0.050(4) 0.024(3) 0.004(2) 0.008(2) 0.004(3)
C73 0.028(3) 0.040(4) 0.043(3) 0.003(3) 0.011(3) 0.005(3)
C74 0.047(4) 0.050(4) 0.069(4) 0.008(4) 0.012(3) -0.001(3)
C75 0.071(5) 0.064(6) 0.107(7) 0.009(5) 0.026(5) -0.015(4)
C76 0.065(5) 0.073(6) 0.096(6) -0.027(5) 0.003(5) -0.013(4)
C77 0.058(5) 0.069(5) 0.060(4) -0.032(4) 0.007(4) 0.002(4)
C78 0.040(4) 0.060(5) 0.041(4) -0.011(3) 0.006(3) 0.002(3)
C79 0.042(4) 0.054(4) 0.037(3) -0.016(3) 0.008(3) 0.003(3)
C80 0.033(3) 0.051(4) 0.041(3) -0.017(3) 0.004(3) 0.004(3)
C81 0.038(4) 0.072(5) 0.058(4) -0.018(4) 0.007(3) 0.016(4)
C82 0.038(4) 0.091(6) 0.073(5) -0.020(4) 0.007(4) 0.010(4)
C83 0.039(4) 0.070(5) 0.095(6) -0.024(5) -0.017(4) 0.014(4)
C84 0.063(5) 0.082(6) 0.062(5) 0.001(4) -0.011(4) 0.017(4)
C85 0.040(4) 0.071(5) 0.067(4) 0.001(4) 0.008(3) 0.014(4)
O7 0.090(4) 0.103(5) 0.126(5) -0.075(4) 0.018(4) -0.009(4)
O8 0.081(4) 0.142(5) 0.040(3) 0.018(3) 0.036(2) 0.060(4)
N7 0.048(3) 0.082(4) 0.032(3) -0.027(3) 0.001(2) 0.005(3)
N8 0.041(3) 0.084(4) 0.023(2) -0.010(3) 0.004(2) 0.027(3)
C86 0.036(4) 0.116(6) 0.068(4) -0.055(4) 0.005(3) -0.016(4)
C87 0.061(4) 0.116(6) 0.072(4) -0.056(4) 0.000(4) 0.027(4)
C88 0.109(6) 0.174(7) 0.097(6) -0.018(5) 0.005(5) 0.037(6)
C89 0.119(6) 0.158(7) 0.127(6) -0.034(6) 0.008(5) 0.035(6)
C90 0.110(6) 0.162(7) 0.052(4) -0.048(5) 0.017(4) 0.048(5)
C91 0.091(5) 0.161(7) 0.067(4) -0.002(5) 0.012(4) 0.048(5)
C92 0.078(5) 0.128(6) 0.048(4) -0.024(4) 0.002(4) 0.045(5)
C93 0.071(4) 0.100(5) 0.026(3) 0.007(3) 0.010(3) 0.048(4)
C94 0.028(3) 0.069(5) 0.028(3) -0.012(3) 0.002(2) -0.008(3)
C95 0.022(3) 0.069(4) 0.026(3) 0.002(3) 0.013(2) -0.003(3)
C96 0.030(3) 0.079(5) 0.030(3) 0.003(3) 0.009(3) -0.010(3)
C97 0.043(4) 0.078(5) 0.043(4) -0.006(3) 0.025(3) -0.004(4)
C98 0.026(3) 0.084(5) 0.047(4) 0.006(4) 0.016(3) 0.001(3)
C99 0.026(3) 0.100(6) 0.033(3) 0.005(4) 0.007(3) 0.003(4)
C100 0.022(3) 0.089(5) 0.028(3) -0.005(3) 0.011(2) -0.002(3)

loop_
_atom_type_symbol
_atom_type_description
_atom_type_scat_dispersion_real
_atom_type_scat_dispersion_imag
_atom_type_scat_source
C C 0.0033 0.0016 'International Tables Vol C Tables 4.2.6.8 and 6.1.1.4'
H H 0.0000 0.0000 'International Tables Vol C Tables 4.2.6.8 and 6.1.1.4'
N N 0.0061 0.0033 'International Tables Vol C Tables 4.2.6.8 and 6.1.1.4'
O O 0.0106 0.0060 'International Tables Vol C Tables 4.2.6.8 and 6.1.1.4'
P P 0.1023 0.0942 'International Tables Vol C Tables 4.2.6.8 and 6.1.1.4'
Rh Rh -1.1178 0.9187 'International Tables Vol C Tables 4.2.6.8 and 6.1.1.4'
Cl Cl 0.1484 0.1585 'International Tables Vol C Tables 4.2.6.8 and 6.1.1.4'

loop_
_geom_angle_atom_site_label_1
_geom_angle_atom_site_label_2
_geom_angle_atom_site_label_3
_geom_angle
P1 Rh1 P2 85.28(5)
P1 Rh1 Cl1 92.83(5)
P2 Rh1 Cl1 176.07(6)
P1 Rh1 Cl2 177.09(6)
P2 Rh1 Cl2 96.52(5)
Cl1 Rh1 Cl2 85.50(4)
P4 Rh2 P3 85.41(5)
P4 Rh2 Cl1 178.04(6)
P3 Rh2 Cl1 96.16(5)
P4 Rh2 Cl2 92.94(5)
P3 Rh2 Cl2 176.99(5)
Cl1 Rh2 Cl2 85.55(4)
Rh2 Cl1 Rh1 94.20(4)
Rh1 Cl2 Rh2 93.77(4)
C1 P1 C22 102.4(2)
C1 P1 C7 108.0(2)
C22 P1 C7 91.5(2)
C1 P1 Rh1 112.59(18)
C22 P1 Rh1 124.74(18)
C7 P1 Rh1 114.96(16)
C6 P2 C44 103.8(2)
C6 P2 C29 105.5(2)
C44 P2 C29 91.2(2)
C6 P2 Rh1 112.10(17)
C44 P2 Rh1 125.64(17)
C29 P2 Rh1 115.52(17)
C51 P3 C57 105.7(2)
C51 P3 C72 103.2(2)
C57 P3 C72 91.3(2)
C51 P3 Rh2 112.28(17)
C57 P3 Rh2 115.43(16)
C72 P3 Rh2 125.75(17)
C94 P4 C56 107.0(2)
C94 P4 C79 92.8(2)
C56 P4 C79 101.9(3)
C94 P4 Rh2 115.17(14)
C56 P4 Rh2 113.04(17)
C79 P4 Rh2 124.19(18)
C14 N1 N2 123.6(4)
C14 N1 C7 121.7(5)
N2 N1 C7 114.7(4)
C21 N2 N1 122.4(5)
C21 N2 C22 122.0(5)
N1 N2 C22 113.1(4)
C64 N5 N6 123.2(4)
C64 N5 C57 121.7(4)
N6 N5 C57 114.8(4)
C71 N6 N5 123.8(4)
C71 N6 C72 119.5(5)
N5 N6 C72 115.3(4)
C6 C1 C2 120.5(5)
C6 C1 P1 115.2(4)
C2 C1 P1 124.4(4)
C1 C2 C3 119.0(6)
C4 C3 C2 119.7(5)
C5 C4 C3 121.7(5)
C4 C5 C6 118.9(5)
C1 C6 C5 120.2(5)
C1 C6 P2 114.4(4)
C5 C6 P2 125.2(4)
N1 C7 C8 115.7(4)
N1 C7 P1 105.7(4)
C8 C7 P1 111.5(3)
C13 C8 C9 117.5(6)
C13 C8 C7 124.1(5)
C9 C8 C7 118.3(5)
C10 C9 C8 121.6(6)
C11 C10 C9 118.5(6)
C10 C11 C12 120.9(7)
C13 C12 C11 120.3(7)
C12 C13 C8 121.2(6)
O1 C14 N1 120.9(5)
O1 C14 C15 124.5(5)
N1 C14 C15 114.5(6)
C20 C15 C16 120.6(5)
C20 C15 C14 121.0(5)
C16 C15 C14 118.3(6)
C17 C16 C15 118.1(7)
C18 C17 C16 121.7(7)
C17 C18 C19 121.2(6)
C18 C19 C20 119.2(8)
C15 C20 C19 119.1(6)
C15 C20 C21 120.8(5)
C19 C20 C21 119.9(7)
O2 C21 N2 118.9(6)
O2 C21 C20 124.6(5)
N2 C21 C20 116.5(6)
N2 C22 C23 113.1(5)
N2 C22 P1 103.2(4)
C23 C22 P1 115.7(3)
C28 C23 C24 118.3(6)
C28 C23 C22 118.5(5)
C24 C23 C22 123.2(5)
C25 C24 C23 120.8(6)
C24 C25 C26 120.2(6)
C27 C26 C25 119.1(6)
C26 C27 C28 120.4(6)
C23 C28 C27 121.1(6)
N3 C29 C30 115.3(4)
N3 C29 P2 104.4(4)
C30 C29 P2 110.6(3)
C35 C30 C31 119.1(5)
C35 C30 C29 123.6(5)
C31 C30 C29 116.8(5)
C30 C31 C32 118.1(6)
C33 C32 C31 121.5(7)
C34 C33 C32 120.0(6)
C33 C34 C35 120.5(7)
C30 C35 C34 120.6(6)
C36 N3 N4 121.4(4)
C36 N3 C29 121.0(5)
N4 N3 C29 115.9(4)
C43 N4 N3 123.3(5)
C43 N4 C44 120.8(5)
N3 N4 C44 113.6(4)
O3 C36 N3 120.1(5)
O3 C36 C37 125.0(5)
N3 C36 C37 114.7(5)
C42 C37 C38 119.6(6)
C42 C37 C36 121.3(5)
C38 C37 C36 119.1(6)
C39 C38 C37 119.9(7)
C40 C39 C38 120.3(7)
C39 C40 C41 121.2(7)
C42 C41 C40 118.0(7)
C37 C42 C41 120.9(6)
C37 C42 C43 120.8(5)
C41 C42 C43 118.1(6)
O4 C43 N4 119.7(5)
O4 C43 C42 125.5(5)
N4 C43 C42 114.8(5)
N4 C44 C45 113.0(4)
N4 C44 P2 102.4(3)
C45 C44 P2 113.9(4)
C50 C45 C46 119.4(5)
C50 C45 C44 122.2(5)
C46 C45 C44 118.4(5)
C45 C46 C47 119.0(6)
C48 C47 C46 121.1(6)
C47 C48 C49 119.6(6)
C48 C49 C50 120.0(6)
C49 C50 C45 120.7(6)
C56 C51 C52 119.6(5)
C56 C51 P3 115.1(4)
C52 C51 P3 125.3(4)
C53 C52 C51 119.6(5)
C52 C53 C54 120.6(5)
C53 C54 C55 120.3(5)
C56 C55 C54 119.9(5)
C55 C56 C51 119.8(5)
C55 C56 P4 126.3(4)
C51 C56 P4 113.8(4)
N5 C57 C58 114.7(4)
N5 C57 P3 106.5(3)
C58 C57 P3 111.2(3)
C59 C58 C63 118.6(6)
C59 C58 C57 118.8(5)
C63 C58 C57 122.5(5)
C58 C59 C60 120.4(6)
C61 C60 C59 121.1(7)
C62 C61 C60 118.9(8)
C61 C62 C63 121.1(7)
C62 C63 C58 119.9(7)
O5 C64 N5 119.6(5)
O5 C64 C65 125.1(5)
N5 C64 C65 115.2(5)
C70 C65 C66 120.3(6)
C70 C65 C64 121.6(5)
C66 C65 C64 118.1(6)
C67 C66 C65 118.5(7)
C66 C67 C68 121.1(7)
C67 C68 C69 121.7(6)
C68 C69 C70 117.9(7)
C69 C70 C65 120.5(5)
C69 C70 C71 119.2(6)
C65 C70 C71 120.2(5)
O6 C71 N6 121.3(5)
O6 C71 C70 123.4(5)
N6 C71 C70 115.2(5)
N6 C72 C73 114.1(4)
N6 C72 P3 104.6(4)
C73 C72 P3 114.3(3)
C74 C73 C78 118.5(6)
C74 C73 C72 119.7(5)
C78 C73 C72 121.7(5)
C73 C74 C75 120.7(7)
C76 C75 C74 119.5(7)
C77 C76 C75 119.9(7)
C76 C77 C78 120.6(7)
C77 C78 C73 120.7(6)
N7 C79 C80 107.2(4)
N7 C79 P4 103.9(4)
C80 C79 P4 115.4(4)
C81 C80 C85 118.2(6)
C81 C80 C79 124.0(6)
C85 C80 C79 117.8(5)
C82 C81 C80 122.3(7)
C81 C82 C83 119.6(7)
C84 C83 C82 118.9(6)
C83 C84 C85 121.0(7)
C84 C85 C80 120.0(6)
C86 N7 N8 124.7(4)
C86 N7 C79 118.0(4)
N8 N7 C79 117.2(4)
C93 N8 N7 119.3(4)
C93 N8 C94 129.5(4)
N7 N8 C94 109.1(2)
O7 C86 N7 123.6(4)
O7 C86 C87 129.0(4)
N7 C86 C87 107.3(4)
C88 C87 C92 120.0
C88 C87 C86 107.9(2)
C92 C87 C86 132.1(2)
C89 C88 C87 120.0
C88 C89 C90 120.0
C91 C90 C89 120.0
C92 C91 C90 120.0
C91 C92 C87 120.0
C91 C92 C93 127.9
C87 C92 C93 111.8
O8 C93 N8 114.0(3)
O8 C93 C92 125.3(3)
N8 C93 C92 119.3(2)
C95 C94 N8 111.6(3)
C95 C94 P4 120.1(3)
N8 C94 P4 108.8(3)
C96 C95 C100 118.5(6)
C96 C95 C94 116.6(5)
C100 C95 C94 124.5(6)
C95 C96 C97 121.8(6)
C96 C97 C98 119.1(6)
C99 C98 C97 120.1(7)
C98 C99 C100 121.0(6)
C95 C100 C99 119.5(6)

loop_
_geom_bond_atom_site_label_1
_geom_bond_atom_site_label_2
_geom_bond_distance
Rh1 P1 2.1458(13)
Rh1 P2 2.1494(13)
Rh1 Cl1 2.3885(13)
Rh1 Cl2 2.3887(13)
Rh2 P4 2.1402(14)
Rh2 P3 2.1489(13)
Rh2 Cl1 2.3793(13)
Rh2 Cl2 2.3955(13)
P1 C1 1.808(5)
P1 C22 1.858(5)
P1 C7 1.864(6)
P2 C6 1.827(5)
P2 C44 1.875(5)
P2 C29 1.884(5)
P3 C51 1.825(5)
P3 C57 1.870(5)
P3 C72 1.868(5)
P4 C94 1.757(4)
P4 C56 1.828(5)
P4 C79 1.848(6)
O1 C14 1.227(7)
O2 C21 1.228(7)
O5 C64 1.232(7)
O6 C71 1.215(6)
N1 C14 1.358(7)
N1 N2 1.420(6)
N1 C7 1.470(6)
N2 C21 1.364(6)
N2 C22 1.466(7)
N5 C64 1.377(6)
N5 N6 1.404(6)
N5 C57 1.477(6)
N6 C71 1.363(6)
N6 C72 1.467(6)
C1 C6 1.377(7)
C1 C2 1.401(7)
C2 C3 1.409(8)
C3 C4 1.378(8)
C4 C5 1.374(7)
C5 C6 1.416(7)
C7 C8 1.488(7)
C8 C13 1.392(7)
C8 C9 1.391(7)
C9 C10 1.388(8)
C10 C11 1.373(9)
C11 C12 1.368(9)
C12 C13 1.360(9)
C14 C15 1.495(8)
C15 C20 1.388(8)
C15 C16 1.395(8)
C16 C17 1.382(9)
C17 C18 1.344(10)
C18 C19 1.372(10)
C19 C20 1.401(8)
C20 C21 1.456(9)
C22 C23 1.506(8)
C23 C28 1.380(7)
C23 C24 1.386(8)
C24 C25 1.375(8)
C25 C26 1.388(8)
C26 C27 1.371(8)
C27 C28 1.378(8)
C29 N3 1.474(6)
C29 C30 1.494(7)
C30 C35 1.391(7)
C30 C31 1.391(8)
C31 C32 1.417(8)
C32 C33 1.359(10)
C33 C34 1.349(10)
C34 C35 1.393(8)
O3 C36 1.222(6)
O4 C43 1.227(7)
N3 C36 1.371(6)
N3 N4 1.408(6)
N4 C43 1.372(7)
N4 C44 1.472(6)
C36 C37 1.479(7)
C37 C42 1.371(8)
C37 C38 1.389(8)
C38 C39 1.375(9)
C39 C40 1.358(10)
C40 C41 1.391(10)
C41 C42 1.396(8)
C42 C43 1.480(8)
C44 C45 1.516(7)
C45 C50 1.383(8)
C45 C46 1.389(7)
C46 C47 1.396(8)
C47 C48 1.367(9)
C48 C49 1.379(9)
C49 C50 1.381(8)
C51 C56 1.396(7)
C51 C52 1.407(7)
C52 C53 1.374(7)
C53 C54 1.386(7)
C54 C55 1.385(7)
C55 C56 1.391(7)
C57 C58 1.511(8)
C58 C59 1.375(7)
C58 C63 1.393(8)
C59 C60 1.388(9)
C60 C61 1.373(10)
C61 C62 1.361(10)
C62 C63 1.394(9)
C64 C65 1.459(8)
C65 C70 1.404(8)
C65 C66 1.406(8)
C66 C67 1.370(9)
C67 C68 1.387(10)
C68 C69 1.384(9)
C69 C70 1.397(8)
C70 C71 1.492(7)
C72 C73 1.506(7)
C73 C74 1.368(8)
C73 C78 1.386(7)
C74 C75 1.402(9)
C75 C76 1.377(10)
C76 C77 1.356(10)
C77 C78 1.379(8)
C79 N7 1.485(7)
C79 C80 1.530(8)
C80 C81 1.371(8)
C80 C85 1.393(8)
C81 C82 1.371(8)
C82 C83 1.390(10)
C83 C84 1.375(10)
C84 C85 1.384(8)
O7 C86 1.199(2)
O8 C93 1.202(2)
N7 C86 1.370(2)
N7 N8 1.410(2)
N8 C93 1.3831(19)
N8 C94 1.564(5)
C86 C87 1.471(2)
C87 C88 1.3900
C87 C92 1.3900
C88 C89 1.3900
C89 C90 1.3900
C90 C91 1.3900
C91 C92 1.3900
C92 C93 1.4273
C94 C95 1.483(7)
C95 C96 1.377(8)
C95 C100 1.390(7)
C96 C97 1.385(8)
C97 C98 1.393(8)
C98 C99 1.348(9)
C99 C100 1.411(8)
